data_7715150
loop_
_publ_author_name
'Zenno, Hikaru'
'Sekine, Yoshihiro'
'Zhang, Zhongyue'
'Hayami, Shinya'

_publ_section_title
;
 Solvation/desolvation induced reversible distortion change and switching
 between spin crossover and single molecular magnet behaviour in a
 cobalt(II) complex.
;
_journal_issue 13
_journal_name_full 'Dalton transactions (Cambridge, England : 2003)'
_journal_page_first 5861
_journal_page_last 5870
_journal_paper_doi 10.1039/d3dt03936f
_journal_volume 53
_journal_year 2024
_chemical_formula_moiety 'C44 H34 Co N6 O2, 2(Cl O4), 1.5(C H4 O)'
_chemical_formula_sum 'C45.5 H40 Cl2 Co N6 O11.5'
_chemical_formula_weight 984.696
_space_group_crystal_system monoclinic
_space_group_IT_number 14
_space_group_name_Hall '-P 2ybc'
_space_group_name_H-M_alt 'P 1 21/c 1'
_symmetry_Int_Tables_number 14
_audit_creation_date 2023-12-11
_audit_creation_method
;
Olex2 1.5-dev
(compiled 2023.11.24 svn.r209d9fb2 for OlexSys, GUI svn.r6697)
;
_audit_update_record
;
2023-12-19 deposited with the CCDC.	2024-01-22 downloaded from the CCDC.
;
_cell_angle_alpha 90
_cell_angle_beta 104.196(2)
_cell_angle_gamma 90
_cell_formula_units_Z 4
_cell_length_a 18.5673(4)
_cell_length_b 14.9013(3)
_cell_length_c 16.1628(3)
_cell_measurement_reflns_used 13517
_cell_measurement_temperature 110
_cell_measurement_theta_max 30.7360
_cell_measurement_theta_min 2.6710
_cell_volume 4335.31(16)
_computing_cell_refinement 'CrysAlisPro 1.171.40.15 (Rigaku OD, 2018)'
_computing_data_collection 'CrysAlisPro 1.171.40.15 (Rigaku OD, 2018)'
_computing_data_reduction 'CrysAlisPro 1.171.40.15 (Rigaku OD, 2018)'
_computing_molecular_graphics 'Olex2 1.5-dev (Dolomanov et al., 2009)'
_computing_publication_material 'Olex2 1.5-dev (Dolomanov et al., 2009)'
_computing_structure_refinement 'olex2.refine 1.5-dev (Bourhis et al., 2015)'
_computing_structure_solution 'SHELXT 2014/5 (Sheldrick, 2014)'
_diffrn_ambient_temperature 110.00
_diffrn_detector_type HyPix
_diffrn_measured_fraction_theta_full 0.9991
_diffrn_measured_fraction_theta_max 0.9991
_diffrn_measurement_details
;
List of Runs (angles in degrees, time in seconds):

  # Type    Start    End  Width  t~exp~   \w     \q     \k     \f   Frames
#--------------------------------------------------------------------------
  1  \w    -55.00  -7.00   0.50   10.89    --   -7.90 -57.00 -30.00   96
  2  \w    -41.00   1.00   0.50   10.89    --   -7.90 -57.00  90.00   84
  3  \w     21.00  86.00   0.50   10.89    --    8.68  19.00-120.00  130
  4  \w      3.00  55.00   0.50   10.89    --    8.68  57.00 -60.00  104
  5  \w    -15.00  30.00   0.50   10.89    --    8.68 -77.00 120.00   90
;
_diffrn_measurement_device 'four-circle diffractometer'
_diffrn_measurement_device_type 'XtaLAB Synergy R, DW system, HyPix'
_diffrn_measurement_method '\w scans'
_diffrn_radiation_type 'Mo K\a'
_diffrn_radiation_wavelength 0.71073
_diffrn_reflns_av_R_equivalents 0.0412
_diffrn_reflns_av_unetI/netI 0.0416
_diffrn_reflns_Laue_measured_fraction_full 0.9991
_diffrn_reflns_Laue_measured_fraction_max 0.9991
_diffrn_reflns_limit_h_max 23
_diffrn_reflns_limit_h_min -23
_diffrn_reflns_limit_k_max 18
_diffrn_reflns_limit_k_min -17
_diffrn_reflns_limit_l_max 20
_diffrn_reflns_limit_l_min -18
_diffrn_reflns_number 30148
_diffrn_reflns_point_group_measured_fraction_full 0.9991
_diffrn_reflns_point_group_measured_fraction_max 0.9991
_diffrn_reflns_theta_full 25.2417
_diffrn_reflns_theta_max 26.37
_diffrn_reflns_theta_min 2.57
_exptl_absorpt_coefficient_mu 0.591
_exptl_absorpt_correction_T_max 1.00000
_exptl_absorpt_correction_T_min 0.44614
_exptl_absorpt_correction_type multi-scan
_exptl_absorpt_process_details
;
CrysAlisPro 1.171.40.15 (Rigaku Oxford Diffraction, 2018)
Empirical absorption correction using spherical harmonics,
 implemented in SCALE3 ABSPACK scaling algorithm.
;
_exptl_crystal_colour 'clear light orange'
_exptl_crystal_colour_lustre clear
_exptl_crystal_colour_modifier light
_exptl_crystal_colour_primary orange
_exptl_crystal_density_diffrn 1.509
_exptl_crystal_description block
_exptl_crystal_F_000 2036.007
_exptl_crystal_size_max 0.05
_exptl_crystal_size_mid 0.01
_exptl_crystal_size_min 0.01
_refine_diff_density_max 0.9246
_refine_diff_density_min -0.6024
_refine_diff_density_rms 0.0940
_refine_ls_d_res_high 0.8000
_refine_ls_d_res_low 7.9305
_refine_ls_goodness_of_fit_ref 1.0230
_refine_ls_hydrogen_treatment constr
_refine_ls_matrix_type full
_refine_ls_number_constraints 83
_refine_ls_number_parameters 656
_refine_ls_number_reflns 8866
_refine_ls_number_restraints 136
_refine_ls_restrained_S_all 1.0140
_refine_ls_R_factor_all 0.0568
_refine_ls_R_factor_gt 0.0433
_refine_ls_shift/su_max -0.0010
_refine_ls_shift/su_mean 0.0000
_refine_ls_structure_factor_coef Fsqd
_refine_ls_weighting_details 'w=1/[\s^2^(Fo^2^)+(0.0662P)^2^+3.7235P] where P=(Fo^2^+2Fc^2^)/3'
_refine_ls_weighting_scheme calc
_refine_ls_wR_factor_gt 0.1163
_refine_ls_wR_factor_ref 0.1225
_reflns_Friedel_coverage 0.0
_reflns_limit_h_max 22
_reflns_limit_h_min -23
_reflns_limit_k_max 18
_reflns_limit_k_min 0
_reflns_limit_l_max 20
_reflns_limit_l_min 0
_reflns_number_gt 7196
_reflns_number_total 8866
_reflns_threshold_expression I>=2u(I)
_cod_data_source_file d3dt03936f2.cif
_cod_data_source_block 220719_phometerpycoclo4_drumeoh_110k
_cod_depositor_comments 'Adding full bibliography for 7715150--7715153.cif.'
_cod_database_code 7715150
_olex2_refinement_description
;
1. Fixed Uiso
 At 1.2 times of:
  All C(H) groups
 At 1.5 times of:
  All C(H,H,H) groups, All O(H) groups
2. Restrained distances
 Cl1-O8 \\sim Cl1a-O8a
 with sigma of 0.02
 Cl1-O10 \\sim Cl1a-O10a
 with sigma of 0.02
 Cl1-O7 \\sim Cl1a-O7a
 with sigma of 0.02
 Cl1-O9 \\sim Cl1a-O9a
 with sigma of 0.02
 O8-O10 \\sim O8a-O10a
 with sigma of 0.04
 O8-O7 \\sim O8a-O7a
 with sigma of 0.04
 O8-O9 \\sim O8a-O9a
 with sigma of 0.04
 O10-O7 \\sim O10a-O7a
 with sigma of 0.04
 O10-O9 \\sim O10a-O9a
 with sigma of 0.04
 O7-O9 \\sim O7a-O9a
 with sigma of 0.04
 O8a-O10a \\sim O8a-O7a \\sim O8a-O9a \\sim O10a-O7a \\sim O10a-O9a \\sim
O7a-O9a
 with sigma of 0.002
 Cl1a-O8a \\sim Cl1a-O10a \\sim Cl1a-O7a \\sim Cl1a-O9a
 with sigma of 0.001
 O8-O10 \\sim O8-O7 \\sim O8-O9 \\sim O10-O7 \\sim O10-O9 \\sim O7-O9
 with sigma of 0.002
 Cl1-O8 \\sim Cl1-O10 \\sim Cl1-O7 \\sim Cl1-O9
 with sigma of 0.001
 O45-C12 \\sim O45a-C12a
 with sigma of 0.02
 O45a-C12a \\sim O45-C12
 with sigma of 0.001
3. Uiso/Uaniso restraints and constraints
O45a \\sim C12a: within 2A with sigma of 0.001 and sigma for terminal atoms of
0.002 within 2A
C12 \\sim O45: within 2A with sigma of 0.001 and sigma for terminal atoms of
0.002 within 2A
4. Rigid body (RIGU) restrains
 O45, C12
 with sigma for 1-2 distances of 0.001 and sigma for 1-3 distances of 0.001
 O8, Cl1, O10, O7, O9
 with sigma for 1-2 distances of 0.004 and sigma for 1-3 distances of 0.004
 Cl1a, O8a, O10a, O7a, O9a
 with sigma for 1-2 distances of 0.004 and sigma for 1-3 distances of 0.004
 O8a, Cl1a, O10a, O7a, O9a
 with sigma for 1-2 distances of 0.001 and sigma for 1-3 distances of 0.001
5. Others
 Sof(O8a)=Sof(Cl1a)=Sof(O10a)=Sof(O7a)=Sof(O9a)=1-FVAR(1)
 Sof(Cl1)=Sof(O8)=Sof(O10)=Sof(O7)=Sof(O9)=FVAR(1)
 Fixed Sof: O45(0.32) H45(0.32) C12(0.32) H12a(0.32) H12b(0.32) H12c(0.32)
 O45a(0.18) H45a(0.18) C12a(0.18) H12d(0.18) H12e(0.18) H12f(0.18)
6.a Aromatic/amide H refined with riding coordinates:
 C29(H29), C9(H9), C31(H31), C4(H4), C13(H13), C36(H36), C7(H7), C37(H37),
 C34(H34), C23(H23), C43(H43), C24(H24), C40(H40), C15(H15), C47(H47), C20(H20),
  C42(H42), C39(H39), C2(H2), C3(H3), C25(H25), C21(H21), C14(H14), C1(H1),
 C35(H35), C26(H26), C18(H18), C17(H17)
6.b Idealised Me refined as rotating group:
 C44(H44a,H44b,H44c), C22(H22a,H22b,H22c), C46(H46a,H46b,H46c), C12(H12a,H12b,
 H12c), C12a(H12d,H12e,H12f)
6.c Idealised tetrahedral OH refined as rotating group:
 O11(H11), O45(H45), O45a(H45a)
;
_olex2_submission_special_instructions 'No special instructions were received'
_oxdiff_exptl_absorpt_empirical_details
;
Empirical correction (ABSPACK) includes:
- Absorption correction using spherical harmonics
- Frame scaling
;

loop_
_space_group_symop_id
_space_group_symop_operation_xyz
1 x,y,z
2 -x,y+1/2,-z+1/2
3 -x,-y,-z
4 x,-y-1/2,z-1/2

loop_
_atom_site_label
_atom_site_type_symbol
_atom_site_fract_x
_atom_site_fract_y
_atom_site_fract_z
_atom_site_U_iso_or_equiv
_atom_site_adp_type
_atom_site_occupancy
_atom_site_refinement_flags_posn
_atom_site_refinement_flags_adp
_atom_site_refinement_flags_occupancy
_atom_site_disorder_group
Co1 Co 0.242731(17) 0.62627(2) 0.243490(19) 0.01636(10) Uani 1.000000 . . . .
Cl2 Cl 1.02033(3) 0.58382(4) 0.67076(4) 0.02293(15) Uani 1.000000 . . . .
Cl1 Cl 0.45488(6) 0.77247(7) 0.04298(6) 0.0258(3) Uani 0.786(3) D U P 1
O2 O 0.81625(9) 0.64687(12) 0.40175(11) 0.0239(4) Uani 1.000000 . . . .
O1 O -0.32989(9) 0.62239(12) 0.03510(12) 0.0267(4) Uani 1.000000 . . . .
O5 O 1.03169(10) 0.66416(13) 0.62656(12) 0.0311(4) Uani 1.000000 . . . .
O3 O 0.94248(10) 0.56921(13) 0.66347(12) 0.0317(4) Uani 1.000000 . . . .
O6 O 1.05893(10) 0.59155(14) 0.76011(11) 0.0323(4) Uani 1.000000 . . . .
N4 N 0.26464(10) 0.76367(13) 0.23600(11) 0.0165(4) Uani 1.000000 . . . .
N5 N 0.34860(11) 0.62711(12) 0.28141(12) 0.0163(4) Uani 1.000000 . . . .
N1 N 0.23322(11) 0.60956(13) 0.11428(12) 0.0175(4) Uani 1.000000 . . . .
O11 O 0.95385(11) 0.60781(13) 0.86475(12) 0.0321(4) Uani 1.000000 . . . .
H11 H 0.9785(16) 0.5849(5) 0.8329(15) 0.0482(7) Uiso 1.000000 GR . . .
N3 N 0.21263(11) 0.64429(13) 0.35645(13) 0.0183(4) Uani 1.000000 . . . .
N2 N 0.13815(11) 0.62337(12) 0.20333(12) 0.0163(4) Uani 1.000000 . . . .
O4 O 1.05108(11) 0.50785(13) 0.63497(13) 0.0362(5) Uani 1.000000 . . . .
N6 N 0.26280(10) 0.49086(13) 0.27746(12) 0.0188(4) Uani 1.000000 . . . .
C5 C 0.16161(12) 0.60913(15) 0.06735(14) 0.0162(5) Uani 1.000000 . . . .
C10 C 0.09491(13) 0.62826(15) 0.25929(14) 0.0171(5) Uani 1.000000 . . . .
C11 C 0.13827(12) 0.63713(15) 0.34867(15) 0.0169(5) Uani 1.000000 . . . .
C29 C 0.46356(13) 0.70395(15) 0.29660(14) 0.0170(5) Uani 1.000000 . . . .
H29 H 0.48941(13) 0.75787(15) 0.29147(14) 0.0204(6) Uiso 1.000000 R . . .
C9 C 0.01829(13) 0.62624(15) 0.23195(15) 0.0184(5) Uani 1.000000 . . . .
H9 H -0.01103(13) 0.62946(15) 0.27248(15) 0.0221(6) Uiso 1.000000 R . . .
C28 C 0.38660(12) 0.70353(15) 0.27754(14) 0.0161(5) Uani 1.000000 . . . .
C31 C 0.46278(13) 0.54747(15) 0.33074(14) 0.0177(5) Uani 1.000000 . . . .
H31 H 0.48796(13) 0.49317(15) 0.35054(14) 0.0212(6) Uiso 1.000000 R . . .
O8 O 0.46690(14) 0.86295(10) 0.01939(16) 0.0419(8) Uani 0.786(3) D U P 1
C30 C 0.50314(13) 0.62509(15) 0.32337(14) 0.0169(5) Uani 1.000000 . . . .
C6 C 0.10638(13) 0.61475(15) 0.11882(14) 0.0164(5) Uani 1.000000 . . . .
C4 C 0.14330(13) 0.60508(16) -0.02142(15) 0.0189(5) Uani 1.000000 . . . .
H4 H 0.09282(13) 0.60477(16) -0.05279(15) 0.0226(6) Uiso 1.000000 R . . .
C27 C 0.33814(12) 0.78301(16) 0.25480(14) 0.0167(5) Uani 1.000000 . . . .
C33 C 0.33580(12) 0.47407(15) 0.31381(14) 0.0174(5) Uani 1.000000 . . . .
C13 C 0.15490(14) 0.64936(17) 0.49956(16) 0.0240(5) Uani 1.000000 . . . .
H13 H 0.13530(14) 0.65061(17) 0.54860(16) 0.0288(6) Uiso 1.000000 R . . .
C32 C 0.38575(13) 0.55034(15) 0.30894(14) 0.0168(5) Uani 1.000000 . . . .
C41 C 0.74101(12) 0.63676(15) 0.38727(15) 0.0180(5) Uani 1.000000 . . . .
C38 C 0.58539(13) 0.62609(15) 0.34428(14) 0.0164(5) Uani 1.000000 . . . .
C36 C 0.23298(14) 0.34593(17) 0.32351(16) 0.0225(5) Uani 1.000000 . . . .
H36 H 0.19623(14) 0.30266(17) 0.32689(16) 0.0270(6) Uiso 1.000000 R . . .
C7 C 0.02981(13) 0.61240(15) 0.08790(15) 0.0176(5) Uani 1.000000 . . . .
H7 H 0.00860(13) 0.60605(15) 0.02842(15) 0.0211(6) Uiso 1.000000 R . . .
C37 C 0.21300(13) 0.42707(17) 0.28241(15) 0.0218(5) Uani 1.000000 . . . .
H37 H 0.16201(13) 0.43799(17) 0.25671(15) 0.0261(6) Uiso 1.000000 R . . .
C34 C 0.35965(13) 0.39381(16) 0.35432(16) 0.0215(5) Uani 1.000000 . . . .
H34 H 0.41103(13) 0.38335(16) 0.37814(16) 0.0258(6) Uiso 1.000000 R . . .
O10 O 0.52337(9) 0.73345(15) 0.08955(15) 0.0416(7) Uani 0.786(3) D U P 1
C23 C 0.21573(13) 0.83167(17) 0.21880(14) 0.0193(5) Uani 1.000000 . . . .
H23 H 0.16415(13) 0.81833(17) 0.20640(14) 0.0232(6) Uiso 1.000000 R . . .
C8 C -0.01638(13) 0.61946(15) 0.14481(15) 0.0173(5) Uani 1.000000 . . . .
C43 C 0.62772(13) 0.57979(16) 0.41453(15) 0.0195(5) Uani 1.000000 . . . .
H43 H 0.60341(13) 0.54392(16) 0.44803(15) 0.0234(6) Uiso 1.000000 R . . .
C24 C 0.23770(14) 0.92069(17) 0.21846(15) 0.0219(5) Uani 1.000000 . . . .
H24 H 0.20190(14) 0.96741(17) 0.20529(15) 0.0263(6) Uiso 1.000000 R . . .
C40 C 0.69952(13) 0.68228(16) 0.31624(15) 0.0192(5) Uani 1.000000 . . . .
H40 H 0.72412(13) 0.71696(16) 0.28216(15) 0.0231(6) Uiso 1.000000 R . . .
C15 C 0.25737(13) 0.65533(16) 0.43460(15) 0.0212(5) Uani 1.000000 . . . .
H15 H 0.30934(13) 0.66077(16) 0.44027(15) 0.0254(6) Uiso 1.000000 R . . .
C19 C -0.25418(13) 0.62355(15) 0.05574(16) 0.0211(5) Uani 1.000000 . . . .
C47 C 0.10821(13) 0.63778(17) 0.41887(15) 0.0210(5) Uani 1.000000 . . . .
H47 H 0.05626(13) 0.63040(17) 0.41201(15) 0.0252(6) Uiso 1.000000 R . . .
C20 C -0.22065(13) 0.60485(16) 0.14120(16) 0.0211(5) Uani 1.000000 . . . .
H20 H -0.25070(13) 0.59297(16) 0.17980(16) 0.0253(6) Uiso 1.000000 R . . .
C42 C 0.70490(13) 0.58516(16) 0.43646(15) 0.0205(5) Uani 1.000000 . . . .
H42 H 0.73283(13) 0.55368(16) 0.48489(15) 0.0246(6) Uiso 1.000000 R . . .
C39 C 0.62271(13) 0.67746(15) 0.29481(14) 0.0183(5) Uani 1.000000 . . . .
H39 H 0.59502(13) 0.70907(15) 0.24634(14) 0.0219(6) Uiso 1.000000 R . . .
C2 C 0.27318(14) 0.60127(17) -0.01580(17) 0.0244(5) Uani 1.000000 . . . .
H2 H 0.31283(14) 0.59819(17) -0.04331(17) 0.0293(6) Uiso 1.000000 R . . .
C3 C 0.20019(14) 0.60149(17) -0.06314(16) 0.0227(5) Uani 1.000000 . . . .
H3 H 0.18914(14) 0.59920(17) -0.12369(16) 0.0273(6) Uiso 1.000000 R . . .
C25 C 0.31297(14) 0.93989(17) 0.23774(16) 0.0241(5) Uani 1.000000 . . . .
H25 H 0.32946(14) 1.00028(17) 0.23826(16) 0.0289(6) Uiso 1.000000 R . . .
C21 C -0.14422(13) 0.60349(16) 0.17008(15) 0.0195(5) Uani 1.000000 . . . .
H21 H -0.12226(13) 0.59098(16) 0.22846(15) 0.0234(6) Uiso 1.000000 R . . .
C14 C 0.23061(14) 0.65910(17) 0.50748(15) 0.0236(5) Uani 1.000000 . . . .
H14 H 0.26357(14) 0.66819(17) 0.56190(15) 0.0283(6) Uiso 1.000000 R . . .
C16 C -0.09858(13) 0.62033(15) 0.11431(15) 0.0191(5) Uani 1.000000 . . . .
C1 C 0.28757(14) 0.60561(16) 0.07244(16) 0.0225(5) Uani 1.000000 . . . .
H1 H 0.33778(14) 0.60581(16) 0.10467(16) 0.0269(6) Uiso 1.000000 R . . .
C35 C 0.30759(14) 0.32888(17) 0.35967(16) 0.0233(5) Uani 1.000000 . . . .
H35 H 0.32271(14) 0.27349(17) 0.38768(16) 0.0280(6) Uiso 1.000000 R . . .
C26 C 0.36406(13) 0.87053(16) 0.25627(16) 0.0217(5) Uani 1.000000 . . . .
H26 H 0.41586(13) 0.88262(16) 0.26973(16) 0.0260(6) Uiso 1.000000 R . . .
O7 O 0.42496(13) 0.72061(14) -0.03260(11) 0.0427(7) Uani 0.786(3) D U P 1
C44 C 0.86118(14) 0.61158(19) 0.48033(17) 0.0280(6) Uani 1.000000 . . . .
H44a H 0.8568(8) 0.5460(2) 0.4802(5) 0.0420(9) Uiso 1.000000 GR . . .
H44b H 0.9132(2) 0.6284(11) 0.4859(6) 0.0420(9) Uiso 1.000000 GR . . .
H44c H 0.8442(7) 0.6363(10) 0.52843(18) 0.0420(9) Uiso 1.000000 GR . . .
C18 C -0.21018(14) 0.64141(18) -0.00039(16) 0.0266(6) Uani 1.000000 . . . .
H18 H -0.23232(14) 0.65504(18) -0.05848(16) 0.0319(7) Uiso 1.000000 R . . .
C17 C -0.13320(14) 0.63913(18) 0.02938(16) 0.0251(6) Uani 1.000000 . . . .
H17 H -0.10330(14) 0.65077(18) -0.00943(16) 0.0302(7) Uiso 1.000000 R . . .
O9 O 0.40219(12) 0.7719(2) 0.09494(14) 0.0541(9) Uani 0.786(3) D U P 1
C22 C -0.36772(15) 0.6471(2) -0.0497(2) 0.0421(8) Uani 1.000000 . . . .
H22a H -0.3563(10) 0.6036(9) -0.0901(2) 0.0632(12) Uiso 1.000000 GR . . .
H22b H -0.42140(17) 0.6478(16) -0.0547(5) 0.0632(12) Uiso 1.000000 GR . . .
H22c H -0.3514(10) 0.7070(7) -0.0625(6) 0.0632(12) Uiso 1.000000 GR . . .
C46 C 0.94186(19) 0.7006(2) 0.8447(2) 0.0403(7) Uani 1.000000 . . . .
H46a H 0.9402(12) 0.7102(3) 0.7843(4) 0.0604(11) Uiso 1.000000 GR . . .
H46b H 0.8946(6) 0.7194(4) 0.8560(13) 0.0604(11) Uiso 1.000000 GR . . .
H46c H 0.9825(7) 0.7359(2) 0.8801(10) 0.0604(11) Uiso 1.000000 GR . . .
O45 O 0.5177(4) 0.5255(5) 0.1104(4) 0.0360(12) Uiso 0.320000 D U P -1
H45 H 0.505(4) 0.476(4) 0.127(4) 0.0540(18) Uiso 0.320000 GR . P -1
C12 C 0.4690(5) 0.5480(6) 0.0281(4) 0.0339(13) Uiso 0.320000 D U P -1
H12a H 0.480(3) 0.508(3) -0.0158(8) 0.051(2) Uiso 0.320000 GR . P -1
H12b H 0.4171(5) 0.540(4) 0.0306(14) 0.051(2) Uiso 0.320000 GR . P -1
H12c H 0.477(3) 0.6105(16) 0.014(2) 0.051(2) Uiso 0.320000 GR . P -1
O8a O 0.5223(4) 0.7519(6) 0.0404(6) 0.050(2) Uani 0.214(3) D U P 2
Cl1a Cl 0.4604(2) 0.7988(3) 0.0616(3) 0.0451(15) Uani 0.214(3) D U P 2
O10a O 0.3974(3) 0.7380(5) 0.0519(6) 0.054(2) Uani 0.214(3) D U P 2
O7a O 0.4391(5) 0.8752(5) 0.0046(5) 0.046(2) Uani 0.214(3) D U P 2
O9a O 0.4824(4) 0.8304(6) 0.1495(4) 0.051(2) Uani 0.214(3) D U P 2
O45a O 0.5011(7) 0.5309(8) 0.1422(7) 0.035(2) Uiso 0.180000 D . P -2
H45a H 0.472(8) 0.575(8) 0.131(3) 0.053(3) Uiso 0.180000 GR . P -2
C12a C 0.5238(9) 0.5045(12) 0.0660(9) 0.037(2) Uiso 0.180000 D . P -2
H12d H 0.492(4) 0.534(6) 0.0162(13) 0.055(3) Uiso 0.180000 GR . P -2
H12e H 0.576(2) 0.522(7) 0.071(3) 0.055(3) Uiso 0.180000 GR . P -2
H12f H 0.519(6) 0.4393(15) 0.059(4) 0.055(3) Uiso 0.180000 GR . P -2

loop_
_atom_site_aniso_label
_atom_site_aniso_U_11
_atom_site_aniso_U_22
_atom_site_aniso_U_33
_atom_site_aniso_U_12
_atom_site_aniso_U_13
_atom_site_aniso_U_23
Co1 0.01845(17) 0.01553(17) 0.01586(17) -0.00003(12) 0.00567(12) -0.00049(12)
Cl2 0.0159(3) 0.0290(3) 0.0231(3) -0.0027(2) 0.0033(2) 0.0041(2)
Cl1 0.0157(5) 0.0347(7) 0.0247(5) -0.0052(4) 0.0003(3) 0.0078(4)
O2 0.0146(8) 0.0301(9) 0.0261(9) -0.0004(7) 0.0030(7) 0.0038(7)
O1 0.0145(8) 0.0296(10) 0.0350(10) 0.0002(7) 0.0043(7) 0.0080(8)
O5 0.0255(10) 0.0284(10) 0.0392(11) -0.0032(8) 0.0074(8) 0.0106(8)
O3 0.0170(9) 0.0425(12) 0.0346(10) -0.0053(8) 0.0042(8) 0.0064(9)
O6 0.0229(9) 0.0488(12) 0.0233(9) -0.0002(9) 0.0022(7) 0.0007(8)
N4 0.0153(9) 0.0215(10) 0.0134(9) -0.0001(8) 0.0052(7) 0.0001(8)
N5 0.0197(10) 0.0162(10) 0.0132(9) 0.0002(8) 0.0042(7) -0.0011(7)
N1 0.0167(10) 0.0176(10) 0.0179(9) -0.0005(8) 0.0034(8) -0.0007(8)
O11 0.0339(11) 0.0337(11) 0.0299(10) 0.0018(8) 0.0102(8) 0.0020(8)
N3 0.0169(10) 0.0163(10) 0.0229(10) 0.0010(8) 0.0070(8) 0.0028(8)
N2 0.0190(10) 0.0141(9) 0.0162(9) 0.0011(7) 0.0052(7) 0.0004(7)
O4 0.0378(11) 0.0328(11) 0.0406(11) 0.0046(9) 0.0147(9) -0.0036(9)
N6 0.0161(10) 0.0210(10) 0.0199(10) 0.0015(8) 0.0057(8) -0.0007(8)
C5 0.0168(11) 0.0147(11) 0.0176(11) -0.0004(9) 0.0053(9) -0.0011(9)
C10 0.0201(12) 0.0140(11) 0.0182(11) 0.0002(9) 0.0065(9) 0.0013(9)
C11 0.0155(11) 0.0155(11) 0.0204(11) 0.0002(9) 0.0056(9) 0.0018(9)
C29 0.0196(12) 0.0152(11) 0.0163(11) -0.0021(9) 0.0048(9) -0.0002(9)
C9 0.0195(12) 0.0176(11) 0.0203(12) 0.0012(9) 0.0090(9) 0.0027(9)
C28 0.0175(11) 0.0157(11) 0.0152(10) -0.0008(9) 0.0042(8) 0.0001(9)
C31 0.0190(11) 0.0166(11) 0.0177(11) 0.0025(9) 0.0050(9) 0.0001(9)
O8 0.0433(19) 0.0355(16) 0.0423(16) -0.0053(12) 0.0016(13) 0.0148(12)
C30 0.0186(11) 0.0180(12) 0.0147(11) 0.0008(9) 0.0053(9) -0.0005(9)
C6 0.0183(11) 0.0125(11) 0.0184(11) -0.0004(9) 0.0045(9) -0.0011(9)
C4 0.0173(11) 0.0192(12) 0.0194(11) -0.0010(9) 0.0032(9) -0.0016(9)
C27 0.0161(11) 0.0191(12) 0.0151(11) 0.0004(9) 0.0045(8) 0.0012(9)
C33 0.0178(11) 0.0169(11) 0.0180(11) 0.0002(9) 0.0050(9) -0.0013(9)
C13 0.0245(13) 0.0294(13) 0.0191(12) -0.0011(11) 0.0073(10) 0.0014(10)
C32 0.0208(12) 0.0154(11) 0.0142(10) 0.0014(9) 0.0044(9) -0.0015(9)
C41 0.0146(11) 0.0177(11) 0.0213(12) -0.0003(9) 0.0037(9) -0.0043(9)
C38 0.0170(11) 0.0143(11) 0.0180(11) 0.0001(9) 0.0044(9) -0.0021(9)
C36 0.0221(12) 0.0214(12) 0.0260(13) -0.0073(10) 0.0099(10) -0.0049(10)
C7 0.0197(12) 0.0155(11) 0.0171(11) 0.0004(9) 0.0034(9) 0.0004(9)
C37 0.0157(11) 0.0260(13) 0.0238(12) -0.0014(10) 0.0051(9) -0.0031(10)
C34 0.0183(12) 0.0190(12) 0.0254(12) 0.0000(9) 0.0017(9) 0.0005(10)
O10 0.0293(14) 0.0347(15) 0.0512(18) -0.0016(10) -0.0087(11) 0.0089(12)
C23 0.0155(11) 0.0292(13) 0.0136(10) 0.0032(10) 0.0043(8) -0.0015(10)
C8 0.0165(11) 0.0151(11) 0.0203(11) 0.0002(9) 0.0045(9) 0.0022(9)
C43 0.0205(12) 0.0175(12) 0.0213(12) 0.0002(9) 0.0065(9) 0.0020(9)
C24 0.0238(13) 0.0235(13) 0.0199(12) 0.0087(10) 0.0080(10) 0.0032(10)
C40 0.0207(12) 0.0180(12) 0.0209(11) -0.0027(9) 0.0089(9) 0.0003(9)
C15 0.0159(11) 0.0206(12) 0.0249(12) -0.0026(9) 0.0007(9) 0.0043(10)
C19 0.0148(11) 0.0160(11) 0.0316(13) 0.0003(9) 0.0041(10) 0.0028(10)
C47 0.0168(12) 0.0261(13) 0.0203(12) -0.0000(10) 0.0050(9) 0.0022(10)
C20 0.0201(12) 0.0185(12) 0.0268(13) 0.0002(10) 0.0100(10) 0.0025(10)
C42 0.0201(12) 0.0211(12) 0.0190(11) 0.0025(9) 0.0024(9) 0.0035(9)
C39 0.0206(12) 0.0167(11) 0.0175(11) 0.0016(9) 0.0045(9) 0.0013(9)
C2 0.0230(13) 0.0253(13) 0.0299(13) -0.0023(10) 0.0161(10) -0.0032(11)
C3 0.0284(13) 0.0216(12) 0.0198(12) -0.0001(10) 0.0089(10) -0.0029(10)
C25 0.0274(13) 0.0176(12) 0.0297(13) 0.0026(10) 0.0116(10) 0.0040(10)
C21 0.0209(12) 0.0173(11) 0.0214(12) 0.0017(9) 0.0070(9) 0.0013(9)
C14 0.0228(13) 0.0254(13) 0.0201(12) -0.0044(10) 0.0002(10) 0.0008(10)
C16 0.0176(12) 0.0169(11) 0.0231(12) -0.0003(9) 0.0054(9) -0.0003(9)
C1 0.0173(12) 0.0214(12) 0.0289(13) -0.0014(10) 0.0061(10) -0.0022(10)
C35 0.0261(13) 0.0179(12) 0.0262(13) -0.0000(10) 0.0068(10) 0.0008(10)
C26 0.0170(12) 0.0190(12) 0.0300(13) 0.0001(9) 0.0079(10) 0.0030(10)
O7 0.0421(16) 0.0520(17) 0.0290(13) -0.0151(12) -0.0007(11) -0.0019(11)
C44 0.0179(12) 0.0366(15) 0.0271(13) 0.0025(11) 0.0010(10) 0.0029(11)
C18 0.0202(13) 0.0345(15) 0.0236(13) -0.0002(11) 0.0026(10) 0.0083(11)
C17 0.0180(12) 0.0349(14) 0.0234(12) 0.0002(10) 0.0068(10) 0.0077(11)
O9 0.0458(18) 0.080(2) 0.0429(17) -0.0070(15) 0.0228(12) 0.0042(15)
C22 0.0190(14) 0.062(2) 0.0403(17) -0.0001(13) -0.0020(12) 0.0149(15)
C46 0.0509(19) 0.0310(16) 0.0388(16) -0.0023(14) 0.0108(14) 0.0053(13)
O8a 0.027(3) 0.040(4) 0.076(4) -0.0055(17) -0.0029(19) 0.002(2)
Cl1a 0.023(2) 0.032(2) 0.072(3) -0.0079(14) -0.0029(16) 0.0042(18)
O10a 0.029(3) 0.039(3) 0.085(5) -0.0105(17) -0.0014(19) 0.005(2)
O7a 0.027(4) 0.034(3) 0.070(4) -0.0064(17) -0.001(2) 0.002(2)
O9a 0.032(4) 0.042(4) 0.073(3) -0.0103(19) -0.0006(17) 0.0033(19)

loop_
_atom_type_symbol
_atom_type_scat_dispersion_real
_atom_type_scat_dispersion_imag
_atom_type_scat_Cromer_Mann_a1
_atom_type_scat_Cromer_Mann_a2
_atom_type_scat_Cromer_Mann_a3
_atom_type_scat_Cromer_Mann_a4
_atom_type_scat_Cromer_Mann_b1
_atom_type_scat_Cromer_Mann_b2
_atom_type_scat_Cromer_Mann_b3
_atom_type_scat_Cromer_Mann_b4
_atom_type_scat_Cromer_Mann_c
_atom_type_scat_source
_atom_type_scat_dispersion_source
C 0.00313 0.00162 2.31000 1.02000 1.58860 0.86500 20.84390 10.20750 0.56870 51.65120 0.21560 'International Tables Volume C Table 6.1.1.4 (pp. 500-502)' 'Brennan, Cowan, Rev. Sci. Instrum., 1992, 63, 850'
Cl 0.14908 0.15974 11.46040 7.19640 6.25560 1.64550 0.01040 1.16620 18.51940 47.77840 -9.55740 'International Tables Volume C Table 6.1.1.4 (pp. 500-502)' 'Brennan, Cowan, Rev. Sci. Instrum., 1992, 63, 850'
Co 0.35001 0.97719 12.28410 7.34090 4.00340 2.34880 4.27910 0.27840 13.53590 71.16920 1.01180 'International Tables Volume C Table 6.1.1.4 (pp. 500-502)' 'Brennan, Cowan, Rev. Sci. Instrum., 1992, 63, 850'
H 0.00000 0.00000 0.49300 0.32291 0.14019 0.04081 10.51090 26.12570 3.14236 57.79970 0.00304 'International Tables Volume C Table 6.1.1.4 (pp. 500-502)' 'Brennan, Cowan, Rev. Sci. Instrum., 1992, 63, 850'
N 0.00612 0.00332 12.21260 3.13220 2.01250 1.16630 0.00570 9.89330 28.99750 0.58260 -11.52900 'International Tables Volume C Table 6.1.1.4 (pp. 500-502)' 'Brennan, Cowan, Rev. Sci. Instrum., 1992, 63, 850'
O 0.01085 0.00610 3.04850 2.28680 1.54630 0.86700 13.27710 5.70110 0.32390 32.90890 0.25080 'International Tables Volume C Table 6.1.1.4 (pp. 500-502)' 'Brennan, Cowan, Rev. Sci. Instrum., 1992, 63, 850'

loop_
_geom_angle_atom_site_label_1
_geom_angle_atom_site_label_2
_geom_angle_atom_site_label_3
_geom_angle
_geom_angle_site_symmetry_1
_geom_angle_site_symmetry_3
_geom_angle_publ_flag
N5 Co1 N4 79.23(8) . . y
N1 Co1 N4 91.66(7) . . y
N1 Co1 N5 98.69(8) . . y
N3 Co1 N4 91.29(8) . . y
N3 Co1 N5 101.36(8) . . y
N3 Co1 N1 159.93(8) . . y
N2 Co1 N4 101.53(8) . . y
N2 Co1 N5 178.38(8) . . y
N2 Co1 N1 79.88(8) . . y
N2 Co1 N3 80.08(8) . . y
N6 Co1 N4 158.23(7) . . y
N6 Co1 N5 79.62(8) . . y
N6 Co1 N1 96.56(8) . . y
N6 Co1 N3 87.86(8) . . y
N6 Co1 N2 99.74(8) . . y
O3 Cl2 O5 110.66(11) . . ?
O6 Cl2 O5 109.39(12) . . ?
O6 Cl2 O3 109.57(11) . . ?
O4 Cl2 O5 109.39(12) . . ?
O4 Cl2 O3 109.59(12) . . ?
O4 Cl2 O6 108.20(12) . . ?
O10 Cl1 O8 110.21(13) . . ?
O7 Cl1 O8 109.42(12) . . ?
O7 Cl1 O10 109.68(12) . . ?
O9 Cl1 O8 109.48(13) . . ?
O9 Cl1 O10 109.54(13) . . ?
O9 Cl1 O7 108.49(13) . . ?
C44 O2 C41 117.28(19) . . ?
C22 O1 C19 117.9(2) . . ?
C27 N4 Co1 113.19(15) . . ?
C23 N4 Co1 128.14(16) . . ?
C23 N4 C27 118.6(2) . . ?
C28 N5 Co1 119.96(15) . . ?
C32 N5 Co1 120.09(15) . . ?
C32 N5 C28 119.9(2) . . ?
C5 N1 Co1 113.20(15) . . ?
C1 N1 Co1 128.58(16) . . ?
C1 N1 C5 118.0(2) . . ?
C46 O11 H11 109.5 . . ?
C11 N3 Co1 113.53(15) . . ?
C15 N3 Co1 127.78(17) . . ?
C15 N3 C11 118.5(2) . . ?
C10 N2 Co1 119.86(15) . . ?
C6 N2 Co1 120.33(16) . . ?
C6 N2 C10 119.8(2) . . ?
C33 N6 Co1 112.54(15) . . ?
C37 N6 Co1 127.98(16) . . ?
C37 N6 C33 118.1(2) . . ?
C6 C5 N1 113.93(19) . . ?
C4 C5 N1 122.2(2) . . ?
C4 C5 C6 123.8(2) . . ?
C11 C10 N2 112.9(2) . . ?
C9 C10 N2 121.3(2) . . ?
C9 C10 C11 125.8(2) . . ?
C10 C11 N3 113.3(2) . . ?
C47 C11 N3 121.9(2) . . ?
C47 C11 C10 124.8(2) . . ?
C28 C29 H29 119.99(13) . . ?
C30 C29 H29 119.99(13) . . ?
C30 C29 C28 120.0(2) . . ?
H9 C9 C10 119.81(14) . . ?
C8 C9 C10 120.4(2) . . ?
C8 C9 H9 119.81(14) . . ?
C29 C28 N5 121.1(2) . . ?
C27 C28 N5 113.24(19) . . ?
C27 C28 C29 125.7(2) . . ?
C30 C31 H31 120.22(13) . . ?
C32 C31 H31 120.22(13) . . ?
C32 C31 C30 119.6(2) . . ?
C31 C30 C29 118.0(2) . . ?
C38 C30 C29 119.8(2) . . ?
C38 C30 C31 122.2(2) . . ?
C5 C6 N2 112.6(2) . . ?
C7 C6 N2 121.3(2) . . ?
C7 C6 C5 126.1(2) . . ?
H4 C4 C5 120.65(14) . . ?
C3 C4 C5 118.7(2) . . ?
C3 C4 H4 120.65(14) . . ?
C28 C27 N4 113.8(2) . . ?
C26 C27 N4 122.0(2) . . ?
C26 C27 C28 124.1(2) . . ?
C32 C33 N6 113.96(19) . . ?
C34 C33 N6 122.2(2) . . ?
C34 C33 C32 123.8(2) . . ?
C47 C13 H13 120.50(15) . . ?
C14 C13 H13 120.50(14) . . ?
C14 C13 C47 119.0(2) . . ?
C31 C32 N5 121.3(2) . . ?
C33 C32 N5 113.0(2) . . ?
C33 C32 C31 125.7(2) . . ?
C40 C41 O2 115.0(2) . . ?
C42 C41 O2 125.4(2) . . ?
C42 C41 C40 119.6(2) . . ?
C43 C38 C30 121.6(2) . . ?
C39 C38 C30 120.0(2) . . ?
C39 C38 C43 118.3(2) . . ?
C37 C36 H36 120.54(14) . . ?
C35 C36 H36 120.54(15) . . ?
C35 C36 C37 118.9(2) . . ?
H7 C7 C6 120.07(14) . . ?
C8 C7 C6 119.9(2) . . ?
C8 C7 H7 120.07(13) . . ?
C36 C37 N6 122.6(2) . . ?
H37 C37 N6 118.68(13) . . ?
H37 C37 C36 118.68(14) . . ?
H34 C34 C33 120.45(14) . . ?
C35 C34 C33 119.1(2) . . ?
C35 C34 H34 120.45(14) . . ?
H23 C23 N4 118.76(13) . . ?
C24 C23 N4 122.5(2) . . ?
C24 C23 H23 118.76(14) . . ?
C7 C8 C9 117.3(2) . . ?
C16 C8 C9 121.0(2) . . ?
C16 C8 C7 121.7(2) . . ?
H43 C43 C38 119.38(14) . . ?
C42 C43 C38 121.2(2) . . ?
C42 C43 H43 119.38(14) . . ?
H24 C24 C23 120.73(14) . . ?
C25 C24 C23 118.5(2) . . ?
C25 C24 H24 120.73(14) . . ?
H40 C40 C41 119.71(14) . . ?
C39 C40 C41 120.6(2) . . ?
C39 C40 H40 119.71(13) . . ?
H15 C15 N3 118.77(14) . . ?
C14 C15 N3 122.5(2) . . ?
C14 C15 H15 118.77(14) . . ?
C20 C19 O1 115.0(2) . . ?
C18 C19 O1 125.4(2) . . ?
C18 C19 C20 119.6(2) . . ?
C13 C47 C11 119.2(2) . . ?
H47 C47 C11 120.42(14) . . ?
H47 C47 C13 120.42(15) . . ?
H20 C20 C19 119.70(15) . . ?
C21 C20 C19 120.6(2) . . ?
C21 C20 H20 119.70(14) . . ?
C43 C42 C41 119.8(2) . . ?
H42 C42 C41 120.10(13) . . ?
H42 C42 C43 120.10(14) . . ?
C40 C39 C38 120.5(2) . . ?
H39 C39 C38 119.77(13) . . ?
H39 C39 C40 119.77(13) . . ?
C3 C2 H2 120.52(15) . . ?
C1 C2 H2 120.52(15) . . ?
C1 C2 C3 119.0(2) . . ?
C2 C3 C4 119.4(2) . . ?
H3 C3 C4 120.30(14) . . ?
H3 C3 C2 120.30(15) . . ?
H25 C25 C24 120.19(14) . . ?
C26 C25 C24 119.6(2) . . ?
C26 C25 H25 120.19(15) . . ?
H21 C21 C20 119.58(14) . . ?
C16 C21 C20 120.8(2) . . ?
C16 C21 H21 119.58(13) . . ?
C15 C14 C13 118.9(2) . . ?
H14 C14 C13 120.55(14) . . ?
H14 C14 C15 120.55(14) . . ?
C21 C16 C8 121.3(2) . . ?
C17 C16 C8 121.1(2) . . ?
C17 C16 C21 117.6(2) . . ?
C2 C1 N1 122.6(2) . . ?
H1 C1 N1 118.68(13) . . ?
H1 C1 C2 118.68(15) . . ?
C34 C35 C36 119.0(2) . . ?
H35 C35 C36 120.49(15) . . ?
H35 C35 C34 120.49(14) . . ?
C25 C26 C27 118.8(2) . . ?
H26 C26 C27 120.62(14) . . ?
H26 C26 C25 120.62(15) . . ?
H44a C44 O2 109.5 . . ?
H44b C44 O2 109.5 . . ?
H44b C44 H44a 109.5 . . ?
H44c C44 O2 109.5 . . ?
H44c C44 H44a 109.5 . . ?
H44c C44 H44b 109.5 . . ?
H18 C18 C19 120.38(14) . . ?
C17 C18 C19 119.2(2) . . ?
C17 C18 H18 120.38(15) . . ?
C18 C17 C16 122.1(2) . . ?
H17 C17 C16 118.94(15) . . ?
H17 C17 C18 118.94(15) . . ?
H22a C22 O1 109.5 . . ?
H22b C22 O1 109.5 . . ?
H22b C22 H22a 109.5 . . ?
H22c C22 O1 109.5 . . ?
H22c C22 H22a 109.5 . . ?
H22c C22 H22b 109.5 . . ?
H46a C46 O11 109.5 . . ?
H46b C46 O11 109.5 . . ?
H46b C46 H46a 109.5 . . ?
H46c C46 O11 109.5 . . ?
H46c C46 H46a 109.5 . . ?
H46c C46 H46b 109.5 . . ?
C12 O45 H45 109.5 . . ?
H12a C12 O45 109.5 . . ?
H12b C12 O45 109.5 . . ?
H12b C12 H12a 109.5 . . ?
H12c C12 O45 109.5 . . ?
H12c C12 H12a 109.5 . . ?
H12c C12 H12b 109.5 . . ?
O10a Cl1a O8a 109.58(16) . . ?
O7a Cl1a O8a 109.41(16) . . ?
O7a Cl1a O10a 109.39(16) . . ?
O9a Cl1a O8a 109.58(16) . . ?
O9a Cl1a O10a 109.45(16) . . ?
O9a Cl1a O7a 109.41(16) . . ?
C12a O45a H45a 109.5 . . ?
H12d C12a O45a 109.5 . . ?
H12e C12a O45a 109.5 . . ?
H12e C12a H12d 109.5 . . ?
H12f C12a O45a 109.5 . . ?
H12f C12a H12d 109.5 . . ?
H12f C12a H12e 109.5 . . ?

loop_
_geom_bond_atom_site_label_1
_geom_bond_atom_site_label_2
_geom_bond_distance
_geom_bond_site_symmetry_2
_geom_bond_publ_flag
Co1 N4 2.097(2) . y
Co1 N5 1.910(2) . y
Co1 N1 2.067(2) . y
Co1 N3 2.054(2) . y
Co1 N2 1.891(2) . y
Co1 N6 2.100(2) . y
Cl2 O5 1.4360(19) . ?
Cl2 O3 1.4377(18) . ?
Cl2 O6 1.4507(18) . ?
Cl2 O4 1.450(2) . ?
Cl1 O8 1.4336(11) . ?
Cl1 O10 1.4326(11) . ?
Cl1 O7 1.4370(11) . ?
Cl1 O9 1.4370(11) . ?
O2 C41 1.367(3) . ?
O2 C44 1.437(3) . ?
O1 C19 1.363(3) . ?
O1 C22 1.426(3) . ?
N4 C27 1.354(3) . ?
N4 C23 1.343(3) . ?
N5 C28 1.349(3) . ?
N5 C32 1.353(3) . ?
N1 C5 1.360(3) . ?
N1 C1 1.347(3) . ?
O11 H11 0.8400 . ?
O11 C46 1.424(3) . ?
N3 C11 1.360(3) . ?
N3 C15 1.341(3) . ?
N2 C10 1.351(3) . ?
N2 C6 1.355(3) . ?
N6 C33 1.362(3) . ?
N6 C37 1.342(3) . ?
C5 C6 1.473(3) . ?
C5 C4 1.392(3) . ?
C10 C11 1.477(3) . ?
C10 C9 1.383(3) . ?
C11 C47 1.382(3) . ?
C29 H29 0.9500 . ?
C29 C28 1.386(3) . ?
C29 C30 1.397(3) . ?
C9 H9 0.9500 . ?
C9 C8 1.401(3) . ?
C28 C27 1.478(3) . ?
C31 H31 0.9500 . ?
C31 C30 1.399(3) . ?
C31 C32 1.387(3) . ?
C30 C38 1.481(3) . ?
C6 C7 1.387(3) . ?
C4 H4 0.9500 . ?
C4 C3 1.387(4) . ?
C27 C26 1.388(3) . ?
C33 C32 1.481(3) . ?
C33 C34 1.383(3) . ?
C13 H13 0.9500 . ?
C13 C47 1.388(3) . ?
C13 C14 1.388(4) . ?
C41 C40 1.392(3) . ?
C41 C42 1.391(3) . ?
C38 C43 1.395(3) . ?
C38 C39 1.406(3) . ?
C36 H36 0.9500 . ?
C36 C37 1.386(4) . ?
C36 C35 1.389(3) . ?
C7 H7 0.9500 . ?
C7 C8 1.407(3) . ?
C37 H37 0.9500 . ?
C34 H34 0.9500 . ?
C34 C35 1.385(3) . ?
C23 H23 0.9500 . ?
C23 C24 1.388(4) . ?
C8 C16 1.484(3) . ?
C43 H43 0.9500 . ?
C43 C42 1.392(3) . ?
C24 H24 0.9500 . ?
C24 C25 1.385(4) . ?
C40 H40 0.9500 . ?
C40 C39 1.384(3) . ?
C15 H15 0.9500 . ?
C15 C14 1.387(4) . ?
C19 C20 1.397(3) . ?
C19 C18 1.387(4) . ?
C47 H47 0.9500 . ?
C20 H20 0.9500 . ?
C20 C21 1.381(3) . ?
C42 H42 0.9500 . ?
C39 H39 0.9500 . ?
C2 H2 0.9500 . ?
C2 C3 1.383(4) . ?
C2 C1 1.387(4) . ?
C3 H3 0.9500 . ?
C25 H25 0.9500 . ?
C25 C26 1.385(3) . ?
C21 H21 0.9500 . ?
C21 C16 1.403(3) . ?
C14 H14 0.9500 . ?
C16 C17 1.394(3) . ?
C1 H1 0.9500 . ?
C35 H35 0.9500 . ?
C26 H26 0.9500 . ?
C44 H44a 0.9800 . ?
C44 H44b 0.9800 . ?
C44 H44c 0.9800 . ?
C18 H18 0.9500 . ?
C18 C17 1.392(3) . ?
C17 H17 0.9500 . ?
C22 H22a 0.9800 . ?
C22 H22b 0.9800 . ?
C22 H22c 0.9800 . ?
C46 H46a 0.9800 . ?
C46 H46b 0.9800 . ?
C46 H46c 0.9800 . ?
O45 H45 0.8400 . ?
O45 C12 1.4525(19) . ?
C12 H12a 0.9800 . ?
C12 H12b 0.9800 . ?
C12 H12c 0.9800 . ?
O8a Cl1a 1.4563(12) . ?
Cl1a O10a 1.4564(12) . ?
Cl1a O7a 1.4566(12) . ?
Cl1a O9a 1.4562(12) . ?
O45a H45a 0.8400 . ?
O45a C12a 1.450(2) . ?
C12a H12d 0.9800 . ?
C12a H12e 0.9800 . ?
C12a H12f 0.9800 . ?

loop_
_geom_torsion_atom_site_label_1
_geom_torsion_atom_site_label_2
_geom_torsion_atom_site_label_3
_geom_torsion_atom_site_label_4
_geom_torsion
_geom_torsion_site_symmetry_1
_geom_torsion_site_symmetry_2
_geom_torsion_site_symmetry_3
_geom_torsion_site_symmetry_4
_geom_torsion_publ_flag
Co1 N4 C27 C28 -0.80(15) . . . . ?
Co1 N4 C27 C26 -177.76(16) . . . . ?
Co1 N4 C23 C24 177.84(19) . . . . ?
Co1 N5 C28 C29 -173.54(16) . . . . ?
Co1 N5 C28 C27 8.57(17) . . . . ?
Co1 N5 C32 C31 175.08(16) . . . . ?
Co1 N5 C32 C33 -5.82(17) . . . . ?
Co1 N1 C5 C6 -3.73(16) . . . . ?
Co1 N1 C5 C4 175.36(15) . . . . ?
Co1 N1 C1 C2 -174.7(2) . . . . ?
Co1 N3 C11 C10 -6.56(16) . . . . ?
Co1 N3 C11 C47 173.08(16) . . . . ?
Co1 N3 C15 C14 -174.2(2) . . . . ?
Co1 N2 C10 C11 0.99(17) . . . . ?
Co1 N2 C10 C9 -179.95(16) . . . . ?
Co1 N2 C6 C5 -0.40(17) . . . . ?
Co1 N2 C6 C7 179.95(16) . . . . ?
Co1 N6 C33 C32 -9.09(16) . . . . ?
Co1 N6 C33 C34 168.48(16) . . . . ?
Co1 N6 C37 C36 -165.0(2) . . . . ?
O2 C41 C40 C39 -179.94(19) . . . . ?
O2 C41 C42 C43 -179.5(2) . . . . ?
O1 C19 C20 C21 179.6(2) . . . . ?
O1 C19 C18 C17 -179.2(3) . . . . ?
N4 C27 C28 N5 -4.5(2) . . . . ?
N4 C27 C28 C29 177.68(18) . . . . ?
N4 C27 C26 C25 -0.1(3) . . . . ?
N4 C23 C24 C25 -0.9(3) . . . . ?
N5 C28 C29 C30 -2.4(3) . . . . ?
N5 C28 C27 C26 172.3(2) . . . . ?
N5 C32 C31 C30 -0.7(3) . . . . ?
N5 C32 C33 N6 9.8(2) . . . . ?
N5 C32 C33 C34 -167.7(2) . . . . ?
N1 C5 C6 N2 2.8(2) . . . . ?
N1 C5 C6 C7 -177.57(19) . . . . ?
N1 C5 C4 C3 -0.1(3) . . . . ?
N1 C1 C2 C3 0.4(3) . . . . ?
N3 C11 C10 N2 3.9(2) . . . . ?
N3 C11 C10 C9 -175.12(18) . . . . ?
N3 C11 C47 C13 2.4(3) . . . . ?
N3 C15 C14 C13 1.3(3) . . . . ?
N2 C10 C11 C47 -175.73(19) . . . . ?
N2 C10 C9 C8 -0.3(3) . . . . ?
N2 C6 C5 C4 -176.27(19) . . . . ?
N2 C6 C7 C8 0.3(3) . . . . ?
N6 C33 C32 C31 -171.14(19) . . . . ?
N6 C33 C34 C35 -1.3(3) . . . . ?
N6 C37 C36 C35 -1.3(3) . . . . ?
C5 C6 C7 C8 -179.3(2) . . . . ?
C5 C4 C3 C2 0.5(3) . . . . ?
C10 C11 C47 C13 -178.0(2) . . . . ?
C10 C9 C8 C7 1.7(3) . . . . ?
C10 C9 C8 C16 -177.9(2) . . . . ?
C11 C47 C13 C14 -0.6(3) . . . . ?
C29 C28 C27 C26 -5.4(3) . . . . ?
C29 C30 C31 C32 2.0(2) . . . . ?
C29 C30 C38 C43 138.8(2) . . . . ?
C29 C30 C38 C39 -38.6(2) . . . . ?
C9 C8 C7 C6 -1.7(2) . . . . ?
C9 C8 C16 C21 -17.5(3) . . . . ?
C9 C8 C16 C17 161.6(2) . . . . ?
C28 C27 C26 C25 -176.8(2) . . . . ?
C31 C30 C38 C43 -40.1(3) . . . . ?
C31 C30 C38 C39 142.4(2) . . . . ?
C31 C32 C33 C34 11.3(3) . . . . ?
C30 C38 C43 C42 -176.4(2) . . . . ?
C30 C38 C39 C40 176.9(2) . . . . ?
C6 C7 C8 C16 177.9(2) . . . . ?
C4 C3 C2 C1 -0.7(3) . . . . ?
C27 C26 C25 C24 0.1(3) . . . . ?
C33 C34 C35 C36 0.6(3) . . . . ?
C41 C40 C39 C38 -0.3(3) . . . . ?
C41 C42 C43 C38 -0.7(3) . . . . ?
C7 C8 C16 C21 162.9(2) . . . . ?
C7 C8 C16 C17 -18.0(3) . . . . ?
C23 C24 C25 C26 0.4(3) . . . . ?
C8 C16 C21 C20 179.7(2) . . . . ?
C8 C16 C17 C18 -179.2(2) . . . . ?
C19 C20 C21 C16 -0.3(3) . . . . ?
C19 C18 C17 C16 -0.7(3) . . . . ?
C20 C21 C16 C17 0.5(3) . . . . ?
C21 C16 C17 C18 -0.0(3) . . . . ?

loop_
_restr_equal_distance_atom_site_label_1
_restr_equal_distance_atom_site_label_2
_restr_equal_distance_site_symmetry_2
_restr_equal_distance_class_id
Cl1 O8 1 1
Cl1 O8 1 14
Cl1 O10 1 2
Cl1 O10 1 14
Cl1 O7 1 14
Cl1 O7 1 3
Cl1 O9 1 4
Cl1 O9 1 14
O8 O10 1 5
O8 O10 1 13
O8 O7 1 6
O8 O7 1 13
O8 O9 1 7
O8 O9 1 13
O10 O7 1 8
O10 O7 1 13
O10 O9 1 9
O10 O9 1 13
O7 O9 1 10
O7 O9 1 13
O45 C12 1 16
O45 C12 1 15
O8a O10a 1 5
O8a O10a 1 11
O8a O7a 1 6
O8a O7a 1 11
O8a O9a 1 7
O8a O9a 1 11
Cl1a O8a 1 12
Cl1a O8a 1 1
Cl1a O10a 1 12
Cl1a O10a 1 2
Cl1a O7a 1 12
Cl1a O7a 1 3
Cl1a O9a 1 12
Cl1a O9a 1 4
O10a O7a 1 8
O10a O7a 1 11
O10a O9a 1 9
O10a O9a 1 11
O7a O9a 1 11
O7a O9a 1 10
O45a C12a 1 16
O45a C12a 1 15

loop_
_restr_equal_distance_class_class_id
_restr_equal_distance_class_target_weight_param
_restr_equal_distance_class_average
_restr_equal_distance_class_esd
_restr_equal_distance_class_diff_max
1 0.0200 1.4450 0.0114 0.0114
2 0.0200 1.4445 0.0119 0.0119
3 0.0200 1.4468 0.0098 0.0098
4 0.0200 1.4466 0.0096 0.0096
5 0.0400 2.3653 0.0145 0.0145
6 0.0400 2.3603 0.0172 0.0172
7 0.0400 2.3619 0.0178 0.0178
8 0.0400 2.3616 0.0156 0.0156
9 0.0400 2.3609 0.0170 0.0170
10 0.0400 2.3549 0.0226 0.0226
11 0.0020 2.3783 0.0011 0.0015
12 0.0010 1.4564 0.0001 0.0002
13 0.0020 2.3434 0.0055 0.0110
14 0.0010 1.4351 0.0020 0.0025
15 0.0200 1.4513 0.0013 0.0013
16 0.0010 1.4513 0.0013 0.0013

loop_
_restr_U_similar_atom_site_label_1
_restr_U_similar_atom_site_label_2
_restr_U_similar_weight_param
O45 C12 0.0010
O45a C12a 0.0010

loop_
_restr_rigu_atom_site_label_1
_restr_rigu_atom_site_label_2
_restr_rigu_target_weight_param
_restr_rigu_u13_diff
_restr_rigu_u23_diff
_restr_rigu_u33_diff
Cl1 O8 0.004000 -0.005498 0.002178 0.000527
Cl1 O10 0.004000 0.001850 -0.005635 -0.004026
Cl1 O7 0.004000 -0.000923 -0.000574 0.001858
Cl1 O9 0.004000 0.002690 0.007851 -0.003030
O8 O10 0.004000 0.013118 0.004858 0.001858
O8 O7 0.004000 -0.010789 -0.018636 0.001106
O8 O9 0.004000 -0.033771 0.012117 -0.004449
O10 O7 0.004000 0.022307 -0.006190 0.001538
O10 O9 0.004000 0.016579 0.034120 -0.002761
O7 O9 0.004000 -0.009017 -0.024738 0.000446
O8a Cl1a 0.001000 0.000428 -0.000698 0.001985
O8a Cl1a 0.004000 0.000428 -0.000698 0.001985
O8a O10a 0.001000 0.006413 -0.001485 -0.000940
O8a O10a 0.004000 0.006413 -0.001485 -0.000940
O8a O7a 0.001000 0.000850 -0.003276 0.002412
O8a O7a 0.004000 0.000850 -0.003276 0.002412
O8a O9a 0.001000 0.005461 -0.001914 -0.001536
O8a O9a 0.004000 0.005461 -0.001914 -0.001536
Cl1a O10a 0.001000 0.000018 0.000432 -0.003418
Cl1a O10a 0.004000 0.000018 0.000432 -0.003418
Cl1a O7a 0.001000 0.000625 0.000594 -0.002103
Cl1a O7a 0.004000 0.000625 0.000594 -0.002103
Cl1a O9a 0.001000 0.000031 -0.002568 -0.001060
Cl1a O9a 0.004000 0.000031 -0.002568 -0.001060
O10a O7a 0.001000 -0.001868 0.003561 0.001789
O10a O7a 0.004000 -0.001868 0.003561 0.001789
O10a O9a 0.001000 -0.002059 -0.007343 0.002237
O10a O9a 0.004000 -0.002059 -0.007343 0.002237
O7a O9a 0.001000 -0.001544 0.000156 -0.002537
O7a O9a 0.004000 -0.001544 0.000156 -0.002537
